data_1530069
loop_
_publ_author_name
'Hauser, A.'
'Fischer, P.'
'Falk, U.'
'Guedel, H.U.'

_publ_section_title
;
 Magnetic order in A V X3 (A= Rb, Cs, (C D3)4 N; X= Cl, Br, I): A neutron
 diffraction study
;
_journal_name_full 'Journal of Solid State Chemistry'
_journal_page_first 343
_journal_page_last 354
_journal_volume 56
_journal_year 1985
_chemical_formula_sum 'Br3 Rb V'
_chemical_name_systematic 'Rb V Br3'
_space_group_IT_number 194
_symmetry_space_group_name_Hall '-P 6c 2c'
_symmetry_space_group_name_H-M 'P 63/m m c'
_cell_angle_alpha 90
_cell_angle_beta 90
_cell_angle_gamma 120
_cell_formula_units_Z 2
_cell_length_a 7.408
_cell_length_b 7.408
_cell_length_c 6.28
_cell_volume 298.464
_citation_journal_id_ASTM JSSCBI
_cod_data_source_file Hauser_JSSCBI_1985_1181.cif
_cod_data_source_block Br3Rb1V1
_cod_original_cell_volume 298.4642
_cod_original_formula_sum 'Br3 Rb1 V1'
_cod_database_code 1530069

loop_
_symmetry_equiv_pos_as_xyz
x,y,z
x-y,x,z+1/2
-y,x-y,z
-x,-y,z+1/2
-x+y,-x,z
y,-x+y,z+1/2
-y,-x,-z+1/2
x-y,-y,-z
x,x-y,-z+1/2
y,x,-z
-x+y,y,-z+1/2
-x,-x+y,-z
-x,-y,-z
-x+y,-x,-z-1/2
y,-x+y,-z
x,y,-z-1/2
x-y,x,-z
-y,x-y,-z-1/2
y,x,z-1/2
-x+y,y,z
-x,-x+y,z-1/2
-y,-x,z
x-y,-y,z-1/2
x,x-y,z

loop_
_atom_site_label
_atom_site_type_symbol
_atom_site_fract_x
_atom_site_fract_y
_atom_site_fract_z
_atom_site_occupancy
_atom_site_U_iso_or_equiv
V1 V+2 0 0 0 1 0.0
Rb1 Rb+1 0.3333 0.6667 0.75 1 0.0
Br1 Br-1 0.1666 0.3332 0.25 1 0.0
